data_1505978
loop_
_publ_author_name
'Plante, Jeffrey P.'
'Glass, Timothy E.'

_publ_section_title
;
 Shape-selective fluorescent sensing ensemble using a tweezer-type
 metalloreceptor.
;
_journal_issue 10
_journal_name_full 'Organic letters'
_journal_page_first 2163
_journal_page_last 2166
_journal_paper_doi 10.1021/ol060641k
_journal_volume 8
_journal_year 2006
_chemical_compound_source synthesized
_chemical_formula_sum 'C70 H73 Cl2 Cu N13 O12'
_chemical_formula_weight 1422.85
_chemical_name_common bisimidazolepyridinecudimer
_space_group_IT_number 9
_symmetry_cell_setting monoclinic
_symmetry_Int_Tables_number 9
_symmetry_space_group_name_Hall 'I -2ya'
_symmetry_space_group_name_H-M 'I 1 a 1'
_atom_sites_solution_hydrogens geom
_atom_sites_solution_primary direct
_atom_sites_solution_secondary difmap
_audit_creation_method SHELXL-97
_cell_angle_alpha 90.00
_cell_angle_beta 115.893(2)
_cell_angle_gamma 90.00
_cell_formula_units_Z 4
_cell_length_a 29.974(5)
_cell_length_b 7.5925(11)
_cell_length_c 32.831(7)
_cell_measurement_reflns_used 960
_cell_measurement_temperature 173(2)
_cell_measurement_theta_max 25.8
_cell_measurement_theta_min 2.4
_cell_volume 6722(2)
_computing_cell_refinement 'SAINT (Bruker, 1998)'
_computing_data_collection 'SMART (Bruker, 1998)'
_computing_data_reduction 'SAINT (Bruker, 1998)'
_computing_molecular_graphics 'ORTEP-III (Burnett & Johnson, 1996)'
_computing_publication_material 'CIFTAB (Sheldrick, 1997)'
_computing_structure_refinement 'SHELXL-97 (Sheldrick, 1997)'
_computing_structure_solution 'SHELXS-97 (Sheldrick, 1997)'
_diffrn_ambient_temperature 173(2)
_diffrn_measured_fraction_theta_full 0.994
_diffrn_measured_fraction_theta_max 0.994
_diffrn_measurement_device_type 'Bruker Smart CCD Area Detector'
_diffrn_measurement_method 'Omega Scans'
_diffrn_radiation_monochromator graphite
_diffrn_radiation_probe x-ray
_diffrn_radiation_type MoK\a
_diffrn_radiation_wavelength 0.71073
_diffrn_reflns_av_R_equivalents 0.0224
_diffrn_reflns_av_sigmaI/netI 0.0402
_diffrn_reflns_limit_h_max 35
_diffrn_reflns_limit_h_min -38
_diffrn_reflns_limit_k_max 9
_diffrn_reflns_limit_k_min -9
_diffrn_reflns_limit_l_max 41
_diffrn_reflns_limit_l_min -42
_diffrn_reflns_number 23030
_diffrn_reflns_theta_full 27.11
_diffrn_reflns_theta_max 27.11
_diffrn_reflns_theta_min 1.38
_diffrn_source 'fine-focus sealed tube'
_diffrn_source_type 'Bruker Apex'
_diffrn_standards_decay_% 0.0
_exptl_absorpt_coefficient_mu 0.478
_exptl_absorpt_correction_T_max 0.95
_exptl_absorpt_correction_T_min 0.61
_exptl_absorpt_correction_type multi-scan
_exptl_absorpt_process_details
;
 Data were corrected for decay and absorption using the program SADABS 
 based on the method of R.H. Blessing (Acta Cryst. A51, 33-38, 1995).
;
_exptl_crystal_colour burgundy
_exptl_crystal_density_diffrn 1.406
_exptl_crystal_density_method 'not measured'
_exptl_crystal_description plate
_exptl_crystal_F_000 2972
_exptl_crystal_recrystallization_method 'vapor diffusion acetonitrile benzene'
_exptl_crystal_size_max 0.50
_exptl_crystal_size_mid 0.50
_exptl_crystal_size_min 0.30
_refine_diff_density_max 1.211
_refine_diff_density_min -0.364
_refine_diff_density_rms 0.109
_refine_ls_abs_structure_details 'Flack H D (1983), Acta Cryst. A39, 876-881'
_refine_ls_abs_structure_Flack 0.381(16)
_refine_ls_extinction_method none
_refine_ls_goodness_of_fit_ref 1.069
_refine_ls_hydrogen_treatment mixed
_refine_ls_matrix_type full
_refine_ls_number_parameters 850
_refine_ls_number_reflns 12117
_refine_ls_number_restraints 3
_refine_ls_restrained_S_all 1.072
_refine_ls_R_factor_all 0.0693
_refine_ls_R_factor_gt 0.0578
_refine_ls_shift/su_max 0.013
_refine_ls_shift/su_mean 0.003
_refine_ls_structure_factor_coef Fsqd
_refine_ls_weighting_details 'calc w=1/[\s^2^(Fo^2^)+(0.1190P)^2^+4.2188P] where P=(Fo^2^+2Fc^2^)/3'
_refine_ls_weighting_scheme calc
_refine_ls_wR_factor_gt 0.1681
_refine_ls_wR_factor_ref 0.1762
_reflns_number_gt 10138
_reflns_number_total 12117
_reflns_threshold_expression >2sigma(I)
_cod_data_source_file ol060641ksi20060317_021404.cif
_cod_data_source_block bisimcuclo4dimer
_cod_original_sg_symbol_H-M 'I a'
_cod_database_code 1505978

loop_
_symmetry_equiv_pos_as_xyz
'x, y, z'
'x+1/2, -y, z'
'x+1/2, y+1/2, z+1/2'
'x+1, -y+1/2, z+1/2'

loop_
_atom_site_label
_atom_site_type_symbol
_atom_site_fract_x
_atom_site_fract_y
_atom_site_fract_z
_atom_site_U_iso_or_equiv
_atom_site_adp_type
_atom_site_occupancy
_atom_site_symmetry_multiplicity
_atom_site_calc_flag
_atom_site_refinement_flags
_atom_site_disorder_assembly
_atom_site_disorder_group
Cu1 Cu 0.18001(3) 0.47316(5) 0.17717(3) 0.02490(12) Uani 1 1 d . . .
Cl2 Cl 0.49622(7) 0.5875(2) 0.29944(6) 0.0455(4) Uani 1 1 d . . .
N2 N 0.15790(19) 0.4684(5) 0.22641(17) 0.0230(10) Uani 1 1 d . . .
N3 N 0.2012(2) 0.4705(6) 0.12664(17) 0.0281(11) Uani 1 1 d . . .
C4 C 0.1885(2) 0.5401(7) 0.26730(17) 0.0228(11) Uani 1 1 d . . .
O5 O 0.33130(19) 0.9650(6) 0.10489(18) 0.0435(12) Uani 1 1 d . . .
N6 N 0.08339(17) 0.6655(6) 0.04902(16) 0.0282(11) Uani 1 1 d . . .
O7 O 0.02937(19) 0.9486(6) 0.25164(16) 0.0439(12) Uani 1 1 d . . .
N8 N 0.03950(19) 0.2980(7) 0.15106(17) 0.0295(11) Uani 1 1 d . . .
N9 N 0.2749(2) 0.6504(6) 0.30328(17) 0.0314(11) Uani 1 1 d . . .
N10 N 0.24722(18) 0.2887(7) 0.20387(17) 0.0297(11) Uani 1 1 d . . .
N11 N 0.23536(18) 0.6487(6) 0.22926(16) 0.0292(11) Uani 1 1 d . . .
N12 N 0.32132(19) 0.2917(6) 0.20255(18) 0.0291(11) Uani 1 1 d . . .
N13 N 0.11176(18) 0.2938(6) 0.14864(16) 0.0293(11) Uani 1 1 d . . .
C14 C 0.07713(19) 0.7184(7) 0.1143(2) 0.0275(12) Uani 1 1 d . . .
C15 C 0.2811(2) 0.7032(7) 0.2414(2) 0.0290(13) Uani 1 1 d . . .
N16 N 0.12581(18) 0.6522(6) 0.12523(17) 0.0288(11) Uani 1 1 d . . .
C17 C 0.2709(2) 0.3227(7) 0.17834(19) 0.0273(12) Uani 1 1 d . . .
C18 C 0.0758(2) 0.2460(8) 0.1061(2) 0.0332(14) Uani 1 1 d . . .
C19 C 0.0882(2) 0.3233(7) 0.17383(19) 0.0293(13) Uani 1 1 d . . .
O20 O 0.2302(2) 0.0166(8) 0.38267(19) 0.0596(15) Uani 1 1 d . . .
C21 C 0.0518(2) 0.7233(8) 0.0661(2) 0.0313(13) Uani 1 1 d . . .
C22 C 0.0018(3) 0.8011(8) 0.1770(2) 0.0390(16) Uani 1 1 d . . .
H22 H -0.0311 0.7829 0.1736 0.047 Uiso 1 1 calc R . .
O23 O 0.1319(2) 0.0331(7) -0.02898(18) 0.0570(15) Uani 1 1 d . . .
C24 C 0.3080(2) 0.7076(8) 0.2866(2) 0.0314(13) Uani 1 1 d . . .
C25 C 0.2838(2) 0.2339(7) 0.24539(18) 0.0256(12) Uani 1 1 d . . .
C26 C 0.0382(2) 0.8884(7) 0.2171(2) 0.0299(13) Uani 1 1 d . . .
C27 C 0.1749(3) 0.5366(9) 0.3038(2) 0.0382(16) Uani 1 1 d . . .
H27 H 0.1953 0.5907 0.3319 0.046 Uiso 1 1 calc R . .
C28 C 0.0876(2) 0.1933(8) 0.0689(2) 0.0311(13) Uani 1 1 d . . .
C29 C 0.2975(2) 0.7681(7) 0.2057(2) 0.0286(13) Uani 1 1 d . . .
C30 C 0.3235(2) 0.8864(9) 0.1394(2) 0.0354(14) Uani 1 1 d . . .
C31 C 0.2321(2) 0.6162(8) 0.2688(2) 0.0309(13) Uani 1 1 d . . .
C32 C 0.2702(2) 0.1790(8) 0.28169(18) 0.0281(12) Uani 1 1 d . . .
C33 C 0.1868(3) 0.5411(8) 0.0519(2) 0.0384(16) Uani 1 1 d . . .
H33 H 0.1666 0.5973 0.0240 0.046 Uiso 1 1 calc R . .
C34 C 0.1279(2) 0.6231(7) 0.08676(18) 0.0233(11) Uani 1 1 d . . .
C35 C 0.0640(2) 0.7708(7) 0.1485(2) 0.0309(13) Uani 1 1 d . . .
C36 C 0.3570(2) 0.8020(7) 0.1747(2) 0.0273(12) Uani 1 1 d . . .
H36 H 0.3892 0.7812 0.1768 0.033 Uiso 1 1 calc R . .
C37 C 0.3291(2) 0.2395(8) 0.2441(2) 0.0339(14) Uani 1 1 d . . .
C38 C 0.0001(2) 0.3195(8) 0.1667(2) 0.0343(14) Uani 1 1 d . . .
H38A H -0.0324 0.3232 0.1404 0.051 Uiso 1 1 calc R . .
H38B H 0.0056 0.4294 0.1838 0.051 Uiso 1 1 calc R . .
H38C H 0.0013 0.2199 0.1861 0.051 Uiso 1 1 calc R . .
C39 C 0.1148(2) 0.3887(7) 0.21935(19) 0.0229(11) Uani 1 1 d . . .
C40 C -0.0174(3) 0.9292(11) 0.2507(3) 0.0481(17) Uani 1 1 d . . .
H40A H -0.0422 0.9907 0.2242 0.072 Uiso 1 1 calc R . .
H40B H -0.0171 0.9794 0.2783 0.072 Uiso 1 1 calc R . .
H40C H -0.0259 0.8038 0.2488 0.072 Uiso 1 1 calc R . .
C41 C 0.0973(4) 0.0662(13) -0.0768(3) 0.072(3) Uani 1 1 d . . .
H41A H 0.0636 0.0336 -0.0819 0.108 Uiso 1 1 calc R . .
H41B H 0.1071 -0.0045 -0.0965 0.108 Uiso 1 1 calc R . .
H41C H 0.0981 0.1914 -0.0837 0.108 Uiso 1 1 calc R . .
C42 C 0.2626(2) 0.8538(8) 0.1677(2) 0.0337(14) Uani 1 1 d . . .
H42 H 0.2300 0.8712 0.1650 0.040 Uiso 1 1 calc R . .
C43 C 0.3598(2) 0.3243(8) 0.1878(2) 0.0353(14) Uani 1 1 d . . .
H43A H 0.3694 0.2128 0.1789 0.053 Uiso 1 1 calc R . .
H43B H 0.3887 0.3769 0.2127 0.053 Uiso 1 1 calc R . .
H43C H 0.3472 0.4051 0.1620 0.053 Uiso 1 1 calc R . .
C44 C 0.2741(2) 0.9140(8) 0.1337(2) 0.0344(14) Uani 1 1 d . . .
H44 H 0.2501 0.9715 0.1077 0.041 Uiso 1 1 calc R . .
C45 C 0.2442(2) 0.3969(8) 0.1323(2) 0.0341(14) Uani 1 1 d . . .
C46 C 0.0298(2) 0.2443(8) 0.1068(2) 0.0306(13) Uani 1 1 d . . .
C47 C 0.1303(3) 0.4505(9) 0.2972(3) 0.0399(16) Uani 1 1 d . . .
H47 H 0.1209 0.4420 0.3212 0.048 Uiso 1 1 calc R . .
C48 C 0.0150(2) 0.7456(8) 0.1446(2) 0.0311(13) Uani 1 1 d . . .
H48 H -0.0090 0.6883 0.1185 0.037 Uiso 1 1 calc R . .
C49 C 0.1737(3) 0.5420(8) 0.0860(3) 0.0375(16) Uani 1 1 d . . .
C50 C 0.0987(2) 0.8524(7) 0.1879(2) 0.0329(13) Uani 1 1 d . . .
H50 H 0.1319 0.8685 0.1922 0.039 Uiso 1 1 calc R . .
C51 C 0.3444(2) 0.7424(7) 0.2096(2) 0.0305(13) Uani 1 1 d . . .
H51 H 0.3686 0.6848 0.2356 0.037 Uiso 1 1 calc R . .
C52 C 0.2293(3) 0.4588(9) 0.0577(2) 0.0409(17) Uani 1 1 d . . .
H52 H 0.2387 0.4560 0.0335 0.049 Uiso 1 1 calc R . .
C53 C 0.2157(3) 0.0388(8) 0.3074(2) 0.0357(14) Uani 1 1 d . . .
H53 H 0.1865 -0.0278 0.3006 0.043 Uiso 1 1 calc R . .
C54 C 0.3033(2) 0.2077(8) 0.3286(2) 0.0334(13) Uani 1 1 d . . .
H54 H 0.3344 0.2630 0.3367 0.040 Uiso 1 1 calc R . .
C55 C 0.2898(3) 0.1553(9) 0.3618(2) 0.0439(17) Uani 1 1 d . . .
H55 H 0.3117 0.1764 0.3927 0.053 Uiso 1 1 calc R . .
C56 C 0.0589(3) 0.2287(8) 0.0255(2) 0.0379(15) Uani 1 1 d . . .
H56 H 0.0294 0.2943 0.0182 0.045 Uiso 1 1 calc R . .
C57 C 0.1478(3) 0.0607(9) 0.0471(2) 0.0436(16) Uani 1 1 d . . .
H57 H 0.1797 0.0112 0.0554 0.052 Uiso 1 1 calc R . .
C58 C 0.3804(2) 0.1917(10) 0.2798(3) 0.0467(18) Uani 1 1 d . . .
H58A H 0.3790 0.1676 0.3086 0.070 Uiso 1 1 calc R . .
H58B H 0.4032 0.2899 0.2838 0.070 Uiso 1 1 calc R . .
H58C H 0.3922 0.0867 0.2702 0.070 Uiso 1 1 calc R . .
C59 C 0.0728(3) 0.6518(8) 0.0019(2) 0.0365(14) Uani 1 1 d . . .
H59A H 0.0928 0.7379 -0.0051 0.055 Uiso 1 1 calc R . .
H59B H 0.0375 0.6754 -0.0169 0.055 Uiso 1 1 calc R . .
H59C H 0.0808 0.5328 -0.0044 0.055 Uiso 1 1 calc R . .
C60 C 0.2263(2) 0.0979(8) 0.2713(2) 0.0343(14) Uani 1 1 d . . .
H60 H 0.2031 0.0808 0.2407 0.041 Uiso 1 1 calc R . .
C61 C 0.1337(2) 0.1031(8) 0.0794(2) 0.0360(14) Uani 1 1 d . . .
H61 H 0.1546 0.0731 0.1100 0.043 Uiso 1 1 calc R . .
C62 C 0.0696(2) 0.1747(8) -0.0103(2) 0.0369(14) Uani 1 1 d . . .
H62 H 0.0468 0.1946 -0.0409 0.044 Uiso 1 1 calc R . .
C63 C 0.2594(3) 0.3784(8) 0.0988(2) 0.0370(15) Uani 1 1 d . . .
H63 H 0.2884 0.3147 0.1033 0.044 Uiso 1 1 calc R . .
C64 C -0.0205(3) 0.2009(10) 0.0737(2) 0.0439(17) Uani 1 1 d . . .
H64A H -0.0370 0.1309 0.0883 0.066 Uiso 1 1 calc R . .
H64B H -0.0192 0.1330 0.0489 0.066 Uiso 1 1 calc R . .
H64C H -0.0393 0.3098 0.0617 0.066 Uiso 1 1 calc R . .
C65 C 0.1008(3) 0.3792(9) 0.2553(2) 0.0367(15) Uani 1 1 d . . .
H65 H 0.0705 0.3230 0.2504 0.044 Uiso 1 1 calc R . .
C66 C 0.2885(2) 0.6311(9) 0.3525(2) 0.0401(15) Uani 1 1 d . . .
H66A H 0.3244 0.6147 0.3692 0.060 Uiso 1 1 calc R . .
H66B H 0.2714 0.5286 0.3571 0.060 Uiso 1 1 calc R . .
H66C H 0.2786 0.7373 0.3634 0.060 Uiso 1 1 calc R . .
C67 C 0.0849(3) 0.9086(9) 0.2202(2) 0.0376(15) Uani 1 1 d . . .
H67 H 0.1091 0.9651 0.2463 0.045 Uiso 1 1 calc R . .
C69 C -0.0004(2) 0.7759(9) 0.0346(2) 0.0381(14) Uani 1 1 d . . .
H69A H -0.0200 0.6702 0.0210 0.057 Uiso 1 1 calc R . .
H69B H 0.0000 0.8524 0.0108 0.057 Uiso 1 1 calc R . .
H69C H -0.0152 0.8393 0.0517 0.057 Uiso 1 1 calc R . .
C70 C 0.3589(3) 0.7664(10) 0.3153(3) 0.0503(19) Uani 1 1 d . . .
H70A H 0.3584 0.8580 0.3361 0.075 Uiso 1 1 calc R . .
H70B H 0.3736 0.8140 0.2962 0.075 Uiso 1 1 calc R . .
H70C H 0.3787 0.6663 0.3327 0.075 Uiso 1 1 calc R . .
O71 O 0.4617(4) 0.6084(17) 0.3133(4) 0.170(5) Uani 1 1 d . . .
C72 C 0.2465(3) 0.0752(9) 0.3514(2) 0.0393(15) Uani 1 1 d . . .
C74 C 0.1159(3) 0.0887(9) 0.0011(2) 0.0391(15) Uani 1 1 d . . .
O75 O 0.4727(3) 0.5956(13) 0.2499(2) 0.110(3) Uani 1 1 d . . .
C76 C 0.3800(3) 0.9324(10) 0.1068(3) 0.0471(18) Uani 1 1 d . . .
H76A H 0.4057 0.9684 0.1364 0.071 Uiso 1 1 calc R . .
H76B H 0.3836 1.0003 0.0830 0.071 Uiso 1 1 calc R . .
H76C H 0.3835 0.8066 0.1022 0.071 Uiso 1 1 calc R . .
C82 C 0.2588(4) 0.0500(13) 0.4294(3) 0.066(2) Uani 1 1 d . . .
H82A H 0.2881 -0.0267 0.4411 0.099 Uiso 1 1 calc R . .
H82B H 0.2388 0.0265 0.4458 0.099 Uiso 1 1 calc R . .
H82C H 0.2695 0.1735 0.4338 0.099 Uiso 1 1 calc R . .
O89 O 0.5322(4) 0.7240(9) 0.3175(3) 0.138(4) Uani 1 1 d . . .
O94 O 0.5254(3) 0.4293(10) 0.3140(3) 0.102(2) Uani 1 1 d . . .
Cl1 Cl 0.36348(7) 0.4233(3) 0.05161(7) 0.0560(5) Uani 1 1 d . . .
O68 O 0.32423(19) 0.3038(9) 0.03560(19) 0.0721(16) Uani 1 1 d . . .
O80 O 0.3467(4) 0.5877(8) 0.0358(3) 0.162(5) Uani 1 1 d . . .
O91 O 0.3885(3) 0.4243(11) 0.0967(2) 0.110(3) Uani 1 1 d . . .
O120 O 0.3977(4) 0.3926(17) 0.0346(4) 0.180(6) Uani 1 1 d . . .
C7 C 0.4881(4) 1.0046(13) 0.3837(4) 0.041(2) Uiso 0.50 1 d P . .
H7 H 0.5047 0.9319 0.3711 0.049 Uiso 0.50 1 calc PR . .
C3 C 0.4644(4) 0.9406(13) 0.4040(4) 0.046(2) Uiso 0.50 1 d P . .
H3 H 0.4661 0.8165 0.4081 0.055 Uiso 0.50 1 calc PR . .
C10 C 0.4886(4) 1.1979(13) 0.3806(4) 0.045(2) Uiso 0.50 1 d P . .
H5 H 0.5074 1.2525 0.3672 0.054 Uiso 0.50 1 calc PR . .
C6 C 0.4634(4) 1.2957(12) 0.3960(3) 0.041(2) Uiso 0.50 1 d P . .
H6 H 0.4633 1.4208 0.3951 0.049 Uiso 0.50 1 calc PR . .
C1 C 0.2332(4) 0.5648(13) 0.4524(3) 0.064(2) Uani 1 1 d . . .
N4 N 0.2185(4) 0.5581(15) 0.4133(3) 0.100(3) Uani 1 1 d . . .
C9 C 0.2484(4) 0.5856(16) 0.4989(3) 0.087(3) Uani 1 1 d . . .
H9A H 0.2257 0.6664 0.5039 0.130 Uiso 1 1 calc R . .
H9B H 0.2821 0.6340 0.5130 0.130 Uiso 1 1 calc R . .
H9C H 0.2480 0.4710 0.5125 0.130 Uiso 1 1 calc R . .
N1 N 0.1426(4) -0.0745(15) 0.4396(3) 0.101(3) Uani 1 1 d . . .
C2 C 0.1081(4) -0.0924(14) 0.3530(3) 0.074(3) Uani 1 1 d . . .
H2A H 0.0877 -0.1981 0.3415 0.111 Uiso 1 1 calc R . .
H2B H 0.1355 -0.0948 0.3444 0.111 Uiso 1 1 calc R . .
H2C H 0.0878 0.0126 0.3402 0.111 Uiso 1 1 calc R . .
C8 C 0.1285(4) -0.0874(11) 0.4033(3) 0.057(2) Uani 1 1 d . . .
C12 C 0.4371(5) 1.0306(15) 0.4205(4) 0.052(3) Uiso 0.50 1 d P . .
H12 H 0.4200 0.9750 0.4354 0.062 Uiso 0.50 1 calc PR . .
C16 C 0.4362(3) 1.1945(10) 0.4144(3) 0.064(3) Uiso 0.50 1 d P . .
H16 H 0.4146 1.2594 0.4231 0.076 Uiso 0.50 1 calc PR . .
C5 C 0.3883(3) 0.5971(10) 0.4647(3) 0.0364(19) Uiso 0.50 1 d PRD A 1
C13 C 0.4176(5) 0.6167(19) 0.4440(5) 0.065(3) Uiso 0.50 1 d PD A 1
H13A H 0.4173 0.7402 0.4353 0.098 Uiso 0.50 1 calc PR A 1
H13B H 0.4055 0.5423 0.4169 0.098 Uiso 0.50 1 calc PR A 1
H13C H 0.4515 0.5821 0.4646 0.098 Uiso 0.50 1 calc PR A 1
N5 N 0.3610(4) 0.5412(14) 0.4784(4) 0.061(3) Uiso 0.50 1 d P A 1

loop_
_atom_site_aniso_label
_atom_site_aniso_U_11
_atom_site_aniso_U_22
_atom_site_aniso_U_33
_atom_site_aniso_U_23
_atom_site_aniso_U_13
_atom_site_aniso_U_12
Cu1 0.0220(2) 0.02682(19) 0.0209(2) -0.0018(3) 0.00472(15) -0.0007(4)
Cl2 0.0392(10) 0.0567(9) 0.0404(9) -0.0034(7) 0.0171(8) -0.0008(7)
N2 0.027(3) 0.023(2) 0.024(3) 0.0001(17) 0.015(2) 0.0005(18)
N3 0.019(3) 0.030(2) 0.022(3) -0.0025(18) -0.003(2) -0.0020(19)
C4 0.024(3) 0.031(3) 0.009(2) -0.0054(19) 0.004(2) 0.004(2)
O5 0.035(3) 0.051(2) 0.048(3) 0.005(2) 0.021(2) 0.0029(19)
N6 0.020(3) 0.032(2) 0.021(2) 0.0031(17) -0.002(2) 0.0060(18)
O7 0.034(3) 0.068(3) 0.026(2) -0.013(2) 0.010(2) 0.000(2)
N8 0.023(3) 0.033(2) 0.029(3) 0.000(2) 0.008(2) 0.000(2)
N9 0.037(3) 0.033(2) 0.024(3) -0.0067(18) 0.014(2) 0.002(2)
N10 0.024(3) 0.040(3) 0.026(3) -0.003(2) 0.012(2) -0.003(2)
N11 0.027(3) 0.033(2) 0.023(3) -0.0012(19) 0.006(2) -0.002(2)
N12 0.024(3) 0.029(2) 0.036(3) 0.003(2) 0.015(2) 0.008(2)
N13 0.023(3) 0.035(2) 0.022(3) 0.004(2) 0.003(2) -0.009(2)
C14 0.011(3) 0.027(2) 0.031(3) -0.001(2) -0.003(2) 0.0032(18)
C15 0.034(3) 0.033(3) 0.025(3) 0.001(2) 0.019(3) 0.005(2)
N16 0.021(3) 0.039(3) 0.026(3) 0.006(2) 0.010(2) -0.005(2)
C17 0.026(3) 0.034(3) 0.027(3) -0.007(2) 0.017(3) -0.003(2)
C18 0.025(3) 0.034(3) 0.031(3) 0.000(2) 0.003(3) -0.003(2)
C19 0.026(3) 0.027(2) 0.025(3) -0.001(2) 0.002(3) -0.014(2)
O20 0.043(3) 0.096(4) 0.035(3) 0.010(2) 0.012(3) -0.006(3)
C21 0.024(3) 0.029(3) 0.036(3) -0.001(2) 0.007(3) -0.002(2)
C22 0.028(4) 0.036(3) 0.042(4) 0.013(3) 0.005(3) 0.003(3)
O23 0.059(4) 0.078(3) 0.031(3) -0.012(2) 0.017(3) 0.016(3)
C24 0.028(3) 0.033(3) 0.025(3) -0.009(2) 0.005(3) -0.006(2)
C25 0.025(3) 0.030(3) 0.020(3) -0.004(2) 0.008(2) 0.003(2)
C26 0.033(3) 0.029(3) 0.023(3) -0.001(2) 0.006(2) -0.001(2)
C27 0.039(4) 0.060(4) 0.021(3) -0.008(3) 0.017(3) -0.006(3)
C28 0.025(3) 0.027(2) 0.040(3) 0.002(2) 0.013(3) 0.000(2)
C29 0.032(3) 0.030(3) 0.025(3) -0.003(2) 0.014(3) 0.004(2)
C30 0.029(3) 0.044(3) 0.031(3) 0.001(3) 0.011(3) -0.009(3)
C31 0.033(4) 0.036(3) 0.023(3) -0.001(2) 0.011(3) 0.009(2)
C32 0.026(3) 0.035(3) 0.014(2) -0.002(2) 0.000(2) 0.000(2)
C33 0.029(4) 0.044(3) 0.033(4) 0.005(3) 0.005(3) -0.002(3)
C34 0.018(3) 0.027(2) 0.021(3) 0.008(2) 0.005(2) 0.009(2)
C35 0.016(3) 0.032(3) 0.034(3) -0.001(2) 0.001(2) 0.003(2)
C36 0.022(3) 0.031(3) 0.035(3) 0.010(2) 0.018(3) 0.004(2)
C37 0.023(3) 0.029(3) 0.041(4) -0.003(2) 0.005(3) -0.001(2)
C38 0.029(3) 0.033(3) 0.049(4) -0.001(3) 0.024(3) -0.001(3)
C39 0.022(3) 0.022(2) 0.024(3) -0.002(2) 0.009(2) -0.0038(19)
C40 0.029(4) 0.071(4) 0.040(4) 0.003(3) 0.011(3) 0.010(3)
C41 0.089(7) 0.104(6) 0.029(4) -0.003(4) 0.031(5) 0.031(5)
C42 0.024(3) 0.040(3) 0.035(3) -0.009(3) 0.012(3) 0.002(2)
C43 0.028(3) 0.036(3) 0.041(4) -0.001(3) 0.014(3) 0.002(3)
C44 0.024(3) 0.034(3) 0.042(4) 0.006(3) 0.011(3) -0.001(2)
C45 0.029(4) 0.039(3) 0.028(3) -0.008(2) 0.006(3) -0.001(2)
C46 0.027(3) 0.041(3) 0.024(3) -0.007(2) 0.011(3) -0.008(2)
C47 0.033(4) 0.047(4) 0.041(4) -0.005(3) 0.019(3) -0.005(3)
C48 0.021(3) 0.032(3) 0.036(3) -0.009(2) 0.007(3) -0.006(2)
C49 0.026(3) 0.031(3) 0.052(4) -0.004(3) 0.013(3) 0.001(2)
C50 0.021(3) 0.035(3) 0.035(3) -0.011(2) 0.006(3) -0.004(2)
C51 0.031(4) 0.031(3) 0.025(3) -0.004(2) 0.008(3) -0.003(2)
C52 0.047(5) 0.062(4) 0.021(3) -0.005(3) 0.022(3) -0.004(3)
C53 0.031(3) 0.043(3) 0.034(3) 0.007(2) 0.015(3) -0.003(2)
C54 0.024(3) 0.045(3) 0.021(3) -0.005(2) 0.001(2) 0.006(2)
C55 0.046(4) 0.056(4) 0.025(3) 0.007(3) 0.011(3) 0.006(3)
C56 0.031(3) 0.036(3) 0.041(4) -0.005(2) 0.010(3) 0.006(2)
C57 0.025(3) 0.055(3) 0.036(4) -0.005(3) -0.002(3) 0.003(3)
C58 0.019(3) 0.055(4) 0.056(5) 0.009(3) 0.006(3) 0.010(3)
C59 0.043(4) 0.030(3) 0.031(3) -0.001(2) 0.011(3) -0.001(2)
C60 0.026(3) 0.041(3) 0.036(3) 0.002(3) 0.014(3) -0.009(2)
C61 0.031(3) 0.045(3) 0.015(3) -0.001(2) -0.004(2) -0.008(3)
C62 0.032(3) 0.039(3) 0.026(3) 0.006(2) -0.001(3) 0.006(2)
C63 0.033(4) 0.041(3) 0.035(4) -0.005(3) 0.013(3) 0.005(3)
C64 0.033(4) 0.063(4) 0.033(4) -0.021(3) 0.012(3) 0.001(3)
C65 0.036(4) 0.049(4) 0.028(3) 0.002(3) 0.017(3) -0.004(3)
C66 0.033(3) 0.062(4) 0.015(3) -0.011(2) 0.001(2) -0.005(3)
C67 0.031(4) 0.047(3) 0.020(3) -0.004(3) -0.002(3) -0.008(3)
C69 0.021(3) 0.060(4) 0.026(3) -0.001(3) 0.003(2) 0.010(3)
C70 0.044(4) 0.055(4) 0.042(4) -0.020(3) 0.009(3) -0.012(3)
O71 0.123(8) 0.269(13) 0.170(10) 0.072(9) 0.111(8) 0.069(8)
C72 0.030(3) 0.052(4) 0.036(4) 0.006(3) 0.015(3) 0.003(3)
C74 0.044(4) 0.041(3) 0.024(3) -0.008(3) 0.008(3) -0.001(3)
O75 0.096(6) 0.196(8) 0.039(3) 0.003(4) 0.030(4) 0.015(5)
C76 0.044(4) 0.066(4) 0.043(4) 0.016(3) 0.029(3) 0.011(3)
C82 0.051(5) 0.100(6) 0.037(4) 0.013(4) 0.010(4) -0.005(4)
O89 0.173(8) 0.063(4) 0.135(7) 0.008(4) 0.028(6) -0.047(4)
O94 0.076(4) 0.102(5) 0.112(6) -0.003(4) 0.025(4) 0.044(3)
Cl1 0.0372(10) 0.0561(10) 0.0683(13) -0.0067(9) 0.0171(10) -0.0043(8)
O68 0.035(2) 0.119(4) 0.061(3) -0.015(3) 0.020(2) -0.027(3)
O80 0.233(11) 0.047(3) 0.090(5) -0.008(3) -0.036(6) 0.010(4)
O91 0.090(5) 0.112(5) 0.061(4) -0.006(3) -0.027(4) -0.011(4)
O120 0.108(7) 0.277(12) 0.223(11) -0.146(10) 0.135(8) -0.090(8)
C1 0.050(5) 0.087(6) 0.057(5) 0.012(4) 0.024(4) 0.008(4)
N4 0.106(8) 0.152(9) 0.051(5) -0.029(5) 0.044(6) -0.025(6)
C9 0.074(7) 0.116(8) 0.044(5) 0.015(5) 0.002(5) 0.013(6)
N1 0.109(8) 0.145(8) 0.052(6) 0.016(5) 0.037(6) 0.005(6)
C2 0.072(6) 0.110(7) 0.044(5) -0.019(4) 0.029(5) -0.031(5)
C8 0.075(6) 0.069(4) 0.029(4) -0.006(3) 0.023(4) 0.000(4)

loop_
_atom_type_symbol
_atom_type_description
_atom_type_scat_dispersion_real
_atom_type_scat_dispersion_imag
_atom_type_scat_source
C C 0.0033 0.0016 'International Tables Vol C Tables 4.2.6.8 and 6.1.1.4'
H H 0.0000 0.0000 'International Tables Vol C Tables 4.2.6.8 and 6.1.1.4'
N N 0.0061 0.0033 'International Tables Vol C Tables 4.2.6.8 and 6.1.1.4'
O O 0.0106 0.0060 'International Tables Vol C Tables 4.2.6.8 and 6.1.1.4'
Cl Cl 0.1484 0.1585 'International Tables Vol C Tables 4.2.6.8 and 6.1.1.4'
Cu Cu 0.3201 1.2651 'International Tables Vol C Tables 4.2.6.8 and 6.1.1.4'

loop_
_geom_angle_atom_site_label_1
_geom_angle_atom_site_label_2
_geom_angle_atom_site_label_3
_geom_angle
N2 Cu1 N3 178.12(17)
N2 Cu1 N11 77.81(19)
N3 Cu1 N11 103.93(19)
N2 Cu1 N16 103.96(19)
N3 Cu1 N16 76.30(19)
N11 Cu1 N16 105.76(10)
N2 Cu1 N13 76.55(19)
N3 Cu1 N13 101.71(18)
N11 Cu1 N13 154.36(18)
N16 Cu1 N13 80.06(18)
N2 Cu1 N10 103.09(18)
N3 Cu1 N10 76.64(18)
N11 Cu1 N10 80.59(18)
N16 Cu1 N10 152.94(17)
N13 Cu1 N10 105.79(10)
O71 Cl2 O89 109.6(8)
O71 Cl2 O94 116.4(6)
O89 Cl2 O94 103.2(6)
O71 Cl2 O75 108.1(6)
O89 Cl2 O75 110.0(5)
O94 Cl2 O75 109.4(5)
C39 N2 C4 121.9(5)
C39 N2 Cu1 120.0(4)
C4 N2 Cu1 118.1(4)
C49 N3 C45 116.2(6)
C49 N3 Cu1 122.5(5)
C45 N3 Cu1 121.2(4)
N2 C4 C31 114.4(5)
N2 C4 C27 120.3(6)
C31 C4 C27 125.3(5)
C30 O5 C76 114.6(5)
C21 N6 C34 105.8(5)
C21 N6 C59 126.6(5)
C34 N6 C59 127.5(5)
C26 O7 C40 120.5(6)
C19 N8 C46 107.6(5)
C19 N8 C38 129.1(5)
C46 N8 C38 123.2(5)
C31 N9 C24 108.7(5)
C31 N9 C66 127.9(5)
C24 N9 C66 123.4(5)
C17 N10 C25 105.4(5)
C17 N10 Cu1 105.1(4)
C25 N10 Cu1 138.1(4)
C15 N11 C31 105.5(5)
C15 N11 Cu1 138.3(4)
C31 N11 Cu1 106.4(4)
C37 N12 C17 107.2(5)
C37 N12 C43 125.4(6)
C17 N12 C43 127.2(5)
C19 N13 C18 106.3(5)
C19 N13 Cu1 105.7(3)
C18 N13 Cu1 136.8(4)
C35 C14 C21 133.1(5)
C35 C14 N16 120.7(5)
C21 C14 N16 106.1(5)
N11 C15 C24 112.5(5)
N11 C15 C29 120.5(5)
C24 C15 C29 126.7(6)
C34 N16 C14 106.8(5)
C34 N16 Cu1 108.0(4)
C14 N16 Cu1 136.7(4)
N10 C17 N12 110.6(5)
N10 C17 C45 121.0(5)
N12 C17 C45 128.2(5)
N13 C18 C46 109.0(5)
N13 C18 C28 123.0(6)
C46 C18 C28 127.8(6)
N13 C19 N8 112.3(5)
N13 C19 C39 120.2(5)
N8 C19 C39 127.4(6)
C72 O20 C82 120.1(6)
N6 C21 C14 108.6(5)
N6 C21 C69 120.2(6)
C14 C21 C69 131.2(6)
C48 C22 C26 119.4(6)
C74 O23 C41 114.7(6)
C15 C24 N9 103.9(6)
C15 C24 C70 131.9(6)
N9 C24 C70 124.2(6)
C37 C25 N10 109.1(5)
C37 C25 C32 131.0(5)
N10 C25 C32 119.9(5)
O7 C26 C67 118.0(6)
O7 C26 C22 124.6(6)
C67 C26 C22 117.4(6)
C4 C27 C47 118.5(6)
C56 C28 C61 117.1(6)
C56 C28 C18 123.9(6)
C61 C28 C18 119.0(6)
C51 C29 C42 119.3(6)
C51 C29 C15 122.7(6)
C42 C29 C15 118.0(6)
C36 C30 O5 126.1(6)
C36 C30 C44 122.3(6)
O5 C30 C44 111.5(6)
N9 C31 N11 109.4(5)
N9 C31 C4 130.9(5)
N11 C31 C4 119.4(5)
C60 C32 C54 118.5(6)
C60 C32 C25 120.4(5)
C54 C32 C25 121.1(5)
C49 C33 C52 119.2(6)
N16 C34 N6 112.6(5)
N16 C34 C49 120.6(5)
N6 C34 C49 126.7(5)
C14 C35 C50 120.8(6)
C14 C35 C48 121.8(5)
C50 C35 C48 117.4(6)
C30 C36 C51 119.4(6)
N12 C37 C25 107.7(5)
N12 C37 C58 121.6(6)
C25 C37 C58 130.6(6)
N2 C39 C65 119.3(5)
N2 C39 C19 112.8(5)
C65 C39 C19 128.0(5)
C44 C42 C29 121.6(6)
C42 C44 C30 117.3(6)
N3 C45 C63 124.6(6)
N3 C45 C17 111.0(5)
C63 C45 C17 124.2(6)
C18 C46 N8 104.8(5)
C18 C46 C64 134.3(6)
N8 C46 C64 120.9(5)
C65 C47 C27 119.0(6)
C22 C48 C35 122.0(6)
N3 C49 C33 123.6(6)
N3 C49 C34 108.4(6)
C33 C49 C34 127.9(6)
C67 C50 C35 120.0(6)
C29 C51 C36 120.0(6)
C33 C52 C63 120.3(6)
C72 C53 C60 121.6(6)
C55 C54 C32 120.0(6)
C72 C55 C54 121.2(7)
C28 C56 C62 123.9(6)
C61 C57 C74 120.8(7)
C32 C60 C53 118.6(6)
C57 C61 C28 121.7(6)
C56 C62 C74 117.7(6)
C45 C63 C52 115.7(6)
C47 C65 C39 121.0(6)
C50 C67 C26 123.8(6)
C55 C72 C53 119.8(6)
C55 C72 O20 124.9(7)
C53 C72 O20 115.2(6)
O23 C74 C57 116.7(6)
O23 C74 C62 124.8(6)
C57 C74 C62 118.4(6)
O91 Cl1 O80 110.7(5)
O91 Cl1 O120 107.0(7)
O80 Cl1 O120 102.4(9)
O91 Cl1 O68 113.2(5)
O80 Cl1 O68 110.1(5)
O120 Cl1 O68 113.0(4)
C3 C7 C10 116.4(10)
C7 C3 C12 126.6(11)
C6 C10 C7 121.0(10)
C10 C6 C16 112.9(9)
N4 C1 C9 175.1(12)
N1 C8 C2 176.1(12)
C16 C12 C3 114.4(11)
C12 C16 C6 128.3(9)
N5 C5 C13 164.2(10)

loop_
_geom_bond_atom_site_label_1
_geom_bond_atom_site_label_2
_geom_bond_distance
Cu1 N2 1.998(5)
Cu1 N3 2.018(6)
Cu1 N11 2.230(5)
Cu1 N16 2.231(5)
Cu1 N13 2.290(5)
Cu1 N10 2.291(5)
Cl2 O71 1.309(9)
Cl2 O89 1.425(8)
Cl2 O94 1.439(6)
Cl2 O75 1.464(7)
N2 C39 1.353(7)
N2 C4 1.365(7)
N3 C49 1.338(9)
N3 C45 1.343(9)
C4 C31 1.409(9)
C4 C27 1.423(8)
O5 C30 1.388(8)
O5 C76 1.454(9)
N6 C21 1.365(8)
N6 C34 1.406(6)
N6 C59 1.440(8)
O7 C26 1.353(7)
O7 C40 1.397(9)
N8 C19 1.330(7)
N8 C46 1.410(8)
N8 C38 1.486(8)
N9 C31 1.314(8)
N9 C24 1.394(8)
N9 C66 1.491(7)
N10 C17 1.339(7)
N10 C25 1.388(7)
N11 C15 1.317(8)
N11 C31 1.369(7)
N12 C37 1.340(8)
N12 C17 1.386(8)
N12 C43 1.452(8)
N13 C19 1.321(8)
N13 C18 1.389(7)
C14 C35 1.399(9)
C14 C21 1.424(9)
C14 N16 1.433(7)
C15 C24 1.347(9)
C15 C29 1.534(8)
N16 C34 1.311(7)
C17 C45 1.479(9)
C18 C46 1.389(9)
C18 C28 1.468(9)
C19 C39 1.441(8)
O20 C72 1.389(8)
O20 C82 1.417(10)
C21 C69 1.505(8)
C22 C48 1.356(10)
C22 C26 1.452(9)
O23 C74 1.339(8)
O23 C41 1.477(10)
C24 C70 1.471(9)
C25 C37 1.376(8)
C25 C32 1.479(8)
C26 C67 1.365(10)
C27 C47 1.417(10)
C28 C56 1.332(9)
C28 C61 1.443(9)
C29 C51 1.370(9)
C29 C42 1.392(9)
C30 C36 1.321(9)
C30 C44 1.424(9)
C32 C60 1.354(9)
C32 C54 1.439(8)
C33 C49 1.339(10)
C33 C52 1.356(10)
C34 C49 1.514(8)
C35 C50 1.402(8)
C35 C48 1.431(9)
C36 C51 1.428(8)
C37 C58 1.516(9)
C39 C65 1.416(8)
C42 C44 1.381(9)
C45 C63 1.366(9)
C46 C64 1.461(9)
C47 C65 1.381(10)
C50 C67 1.364(9)
C52 C63 1.396(10)
C53 C72 1.359(10)
C53 C60 1.427(9)
C54 C55 1.376(9)
C55 C72 1.336(10)
C56 C62 1.406(9)
C57 C61 1.340(10)
C57 C74 1.408(9)
C62 C74 1.429(9)
Cl1 O91 1.337(7)
Cl1 O80 1.361(7)
Cl1 O120 1.384(7)
Cl1 O68 1.394(5)
C7 C3 1.264(16)
C7 C10 1.472(14)
C3 C12 1.347(16)
C10 C6 1.306(14)
C6 C16 1.433(12)
C1 N4 1.163(12)
C1 C9 1.399(13)
N1 C8 1.082(11)
C2 C8 1.489(10)
C12 C16 1.259(13)
C5 N5 1.174(14)
C5 C13 1.332(12)

loop_
_geom_torsion_atom_site_label_1
_geom_torsion_atom_site_label_2
_geom_torsion_atom_site_label_3
_geom_torsion_atom_site_label_4
_geom_torsion
N3 Cu1 N2 C39 -29(8)
N11 Cu1 N2 C39 172.4(4)
N16 Cu1 N2 C39 69.0(4)
N13 Cu1 N2 C39 -7.0(4)
N10 Cu1 N2 C39 -110.4(4)
N3 Cu1 N2 C4 148(8)
N11 Cu1 N2 C4 -10.5(4)
N16 Cu1 N2 C4 -113.9(4)
N13 Cu1 N2 C4 170.1(4)
N10 Cu1 N2 C4 66.7(4)
N2 Cu1 N3 C49 88(8)
N11 Cu1 N3 C49 -113.0(5)
N16 Cu1 N3 C49 -9.8(4)
N13 Cu1 N3 C49 66.8(5)
N10 Cu1 N3 C49 170.4(5)
N2 Cu1 N3 C45 -92(8)
N11 Cu1 N3 C45 66.5(5)
N16 Cu1 N3 C45 169.7(5)
N13 Cu1 N3 C45 -113.8(4)
N10 Cu1 N3 C45 -10.1(4)
C39 N2 C4 C31 179.4(5)
Cu1 N2 C4 C31 2.3(6)
C39 N2 C4 C27 -1.6(8)
Cu1 N2 C4 C27 -178.6(4)
N2 Cu1 N10 C17 -164.3(4)
N3 Cu1 N10 C17 17.6(4)
N11 Cu1 N10 C17 -89.2(4)
N16 Cu1 N10 C17 17.1(6)
N13 Cu1 N10 C17 116.2(4)
N2 Cu1 N10 C25 -28.9(6)
N3 Cu1 N10 C25 153.0(6)
N11 Cu1 N10 C25 46.2(6)
N16 Cu1 N10 C25 152.5(5)
N13 Cu1 N10 C25 -108.4(6)
N2 Cu1 N11 C15 155.1(6)
N3 Cu1 N11 C15 -24.2(6)
N16 Cu1 N11 C15 -103.7(6)
N13 Cu1 N11 C15 156.4(5)
N10 Cu1 N11 C15 49.4(6)
N2 Cu1 N11 C31 16.4(4)
N3 Cu1 N11 C31 -162.9(4)
N16 Cu1 N11 C31 117.7(4)
N13 Cu1 N11 C31 17.7(7)
N10 Cu1 N11 C31 -89.3(4)
N2 Cu1 N13 C19 16.4(4)
N3 Cu1 N13 C19 -164.3(4)
N11 Cu1 N13 C19 15.1(7)
N16 Cu1 N13 C19 -90.7(4)
N10 Cu1 N13 C19 116.4(4)
N2 Cu1 N13 C18 152.9(6)
N3 Cu1 N13 C18 -27.8(6)
N11 Cu1 N13 C18 151.6(5)
N16 Cu1 N13 C18 45.8(6)
N10 Cu1 N13 C18 -107.1(6)
C31 N11 C15 C24 0.2(7)
Cu1 N11 C15 C24 -138.7(5)
C31 N11 C15 C29 -174.6(5)
Cu1 N11 C15 C29 46.5(9)
C35 C14 N16 C34 -176.7(5)
C21 C14 N16 C34 0.3(6)
C35 C14 N16 Cu1 41.0(8)
C21 C14 N16 Cu1 -142.0(5)
N2 Cu1 N16 C34 -161.5(4)
N3 Cu1 N16 C34 16.6(4)
N11 Cu1 N16 C34 117.5(4)
N13 Cu1 N16 C34 -88.1(4)
N10 Cu1 N16 C34 17.2(6)
N2 Cu1 N16 C14 -19.5(6)
N3 Cu1 N16 C14 158.6(6)
N11 Cu1 N16 C14 -100.5(5)
N13 Cu1 N16 C14 53.9(5)
N10 Cu1 N16 C14 159.2(5)
C25 N10 C17 N12 -0.2(6)
Cu1 N10 C17 N12 150.7(4)
C25 N10 C17 C45 -175.6(5)
Cu1 N10 C17 C45 -24.7(6)
C37 N12 C17 N10 -0.8(6)
C43 N12 C17 N10 -175.5(6)
C37 N12 C17 C45 174.2(6)
C43 N12 C17 C45 -0.6(9)
C19 N13 C18 C46 -1.2(6)
Cu1 N13 C18 C46 -137.5(5)
C19 N13 C18 C28 -176.7(5)
Cu1 N13 C18 C28 47.0(9)
C18 N13 C19 N8 0.1(6)
Cu1 N13 C19 N8 150.7(4)
C18 N13 C19 C39 -175.3(5)
Cu1 N13 C19 C39 -24.7(6)
C46 N8 C19 N13 1.0(7)
C38 N8 C19 N13 -179.0(6)
C46 N8 C19 C39 176.0(5)
C38 N8 C19 C39 -4.0(9)
C34 N6 C21 C14 0.7(6)
C59 N6 C21 C14 -179.2(5)
C34 N6 C21 C69 -178.3(5)
C59 N6 C21 C69 1.7(9)
C35 C14 C21 N6 175.9(6)
N16 C14 C21 N6 -0.6(6)
C35 C14 C21 C69 -5.2(12)
N16 C14 C21 C69 178.3(6)
N11 C15 C24 N9 -0.2(7)
C29 C15 C24 N9 174.3(5)
N11 C15 C24 C70 -176.6(7)
C29 C15 C24 C70 -2.1(11)
C31 N9 C24 C15 0.1(6)
C66 N9 C24 C15 179.1(5)
C31 N9 C24 C70 176.8(6)
C66 N9 C24 C70 -4.1(9)
C17 N10 C25 C37 1.2(6)
Cu1 N10 C25 C37 -134.2(5)
C17 N10 C25 C32 -177.8(5)
Cu1 N10 C25 C32 46.8(8)
C40 O7 C26 C67 -179.0(6)
C40 O7 C26 C22 0.0(9)
C48 C22 C26 O7 -179.7(6)
C48 C22 C26 C67 -0.7(8)
N2 C4 C27 C47 2.8(9)
C31 C4 C27 C47 -178.3(6)
N13 C18 C28 C56 -145.6(6)
C46 C18 C28 C56 39.8(10)
N13 C18 C28 C61 32.0(8)
C46 C18 C28 C61 -142.6(6)
N11 C15 C29 C51 -146.0(6)
C24 C15 C29 C51 40.0(9)
N11 C15 C29 C42 32.9(8)
C24 C15 C29 C42 -141.2(6)
C76 O5 C30 C36 6.6(10)
C76 O5 C30 C44 -176.1(6)
C24 N9 C31 N11 0.1(6)
C66 N9 C31 N11 -179.0(5)
C24 N9 C31 C4 173.3(6)
C66 N9 C31 C4 -5.8(10)
C15 N11 C31 N9 -0.2(6)
Cu1 N11 C31 N9 152.7(4)
C15 N11 C31 C4 -174.3(5)
Cu1 N11 C31 C4 -21.4(6)
N2 C4 C31 N9 -158.1(6)
C27 C4 C31 N9 23.0(10)
N2 C4 C31 N11 14.5(7)
C27 C4 C31 N11 -164.4(6)
C37 C25 C32 C60 -145.6(6)
N10 C25 C32 C60 33.2(8)
C37 C25 C32 C54 33.5(10)
N10 C25 C32 C54 -147.8(5)
C14 N16 C34 N6 0.1(6)
Cu1 N16 C34 N6 154.0(4)
C14 N16 C34 C49 -176.4(5)
Cu1 N16 C34 C49 -22.6(6)
C21 N6 C34 N16 -0.5(6)
C59 N6 C34 N16 179.4(5)
C21 N6 C34 C49 175.8(5)
C59 N6 C34 C49 -4.3(9)
C21 C14 C35 C50 -140.6(7)
N16 C14 C35 C50 35.5(8)
C21 C14 C35 C48 38.8(10)
N16 C14 C35 C48 -145.2(6)
O5 C30 C36 C51 174.2(6)
C44 C30 C36 C51 -2.8(10)
C17 N12 C37 C25 1.5(6)
C43 N12 C37 C25 176.3(5)
C17 N12 C37 C58 179.2(6)
C43 N12 C37 C58 -5.9(9)
N10 C25 C37 N12 -1.7(6)
C32 C25 C37 N12 177.2(6)
N10 C25 C37 C58 -179.1(6)
C32 C25 C37 C58 -0.3(11)
C4 N2 C39 C65 0.1(8)
Cu1 N2 C39 C65 177.1(4)
C4 N2 C39 C19 179.7(5)
Cu1 N2 C39 C19 -3.4(6)
N13 C19 C39 N2 21.0(7)
N8 C19 C39 N2 -153.7(5)
N13 C19 C39 C65 -159.5(6)
N8 C19 C39 C65 25.8(9)
C51 C29 C42 C44 -0.2(9)
C15 C29 C42 C44 -179.1(6)
C29 C42 C44 C30 -0.5(9)
C36 C30 C44 C42 2.1(10)
O5 C30 C44 C42 -175.3(6)
C49 N3 C45 C63 -5.6(9)
Cu1 N3 C45 C63 174.9(5)
C49 N3 C45 C17 -179.9(5)
Cu1 N3 C45 C17 0.6(7)
N10 C17 C45 N3 18.6(8)
N12 C17 C45 N3 -155.9(6)
N10 C17 C45 C63 -155.8(6)
N12 C17 C45 C63 29.7(10)
N13 C18 C46 N8 1.7(7)
C28 C18 C46 N8 176.9(6)
N13 C18 C46 C64 -178.1(7)
C28 C18 C46 C64 -2.9(12)
C19 N8 C46 C18 -1.6(6)
C38 N8 C46 C18 178.4(5)
C19 N8 C46 C64 178.2(6)
C38 N8 C46 C64 -1.8(9)
C4 C27 C47 C65 -2.4(10)
C26 C22 C48 C35 -0.1(9)
C14 C35 C48 C22 -178.0(6)
C50 C35 C48 C22 1.4(9)
C45 N3 C49 C33 0.8(9)
Cu1 N3 C49 C33 -179.6(5)
C45 N3 C49 C34 -178.0(5)
Cu1 N3 C49 C34 1.5(6)
C52 C33 C49 N3 2.2(10)
C52 C33 C49 C34 -179.1(6)
N16 C34 C49 N3 15.8(7)
N6 C34 C49 N3 -160.2(5)
N16 C34 C49 C33 -163.0(6)
N6 C34 C49 C33 20.9(10)
C14 C35 C50 C67 177.6(6)
C48 C35 C50 C67 -1.8(9)
C42 C29 C51 C36 -0.4(9)
C15 C29 C51 C36 178.4(5)
C30 C36 C51 C29 1.9(9)
C49 C33 C52 C63 -0.9(10)
C60 C32 C54 C55 -0.8(9)
C25 C32 C54 C55 -179.9(6)
C32 C54 C55 C72 0.9(10)
C61 C28 C56 C62 3.8(10)
C18 C28 C56 C62 -178.5(6)
C54 C32 C60 C53 -2.3(9)
C25 C32 C60 C53 176.7(6)
C72 C53 C60 C32 5.7(10)
C74 C57 C61 C28 -5.7(10)
C56 C28 C61 C57 1.7(9)
C18 C28 C61 C57 -176.1(6)
C28 C56 C62 C74 -5.1(10)
N3 C45 C63 C52 6.7(10)
C17 C45 C63 C52 -179.7(6)
C33 C52 C63 C45 -3.3(10)
C27 C47 C65 C39 1.0(10)
N2 C39 C65 C47 0.2(9)
C19 C39 C65 C47 -179.3(6)
C35 C50 C67 C26 1.0(10)
O7 C26 C67 C50 179.4(6)
C22 C26 C67 C50 0.3(9)
C54 C55 C72 C53 2.4(11)
C54 C55 C72 O20 179.4(7)
C60 C53 C72 C55 -5.7(10)
C60 C53 C72 O20 176.9(6)
C82 O20 C72 C55 3.9(12)
C82 O20 C72 C53 -178.9(7)
C41 O23 C74 C57 -179.7(7)
C41 O23 C74 C62 -0.3(11)
C61 C57 C74 O23 -176.2(6)
C61 C57 C74 C62 4.3(10)
C56 C62 C74 O23 -178.5(7)
C56 C62 C74 C57 0.9(10)
C10 C7 C3 C12 4.6(18)
C3 C7 C10 C6 -3.6(16)
C7 C10 C6 C16 -1.2(14)
C7 C3 C12 C16 -0.2(19)
C3 C12 C16 C6 -5.8(17)
C10 C6 C16 C12 6.3(15)
